data_8102423
loop_
_publ_author_name
'Qing-Wei Wang'
'Yao-Yang Xu'
'Zhan-Lin Xu'
'Jia-Jun Wang'

_publ_section_title
;
 Crystal structure of bis(2,2'-biimidazole)zinc(II)
 benzene-1,2-dicarboxylate monohydrate, Zn(C6H6N4)2(C8H4O4) &#x00B7;
 H2O
;
_journal_issue 1
_journal_name_full 'Zeitschrift f\"ur Kristallographie - New Crystal Structures'
_journal_page_first 157
_journal_volume 224
_journal_year 2009
_chemical_formula_moiety 'C20 H18 N8 O5 Zn'
_chemical_formula_sum 'C20 H18 N8 O5 Zn'
_chemical_formula_weight 515.79
_space_group_IT_number 14
_symmetry_cell_setting monoclinic
_symmetry_space_group_name_Hall '-P 2ybc'
_symmetry_space_group_name_H-M 'P 1 21/c 1'
_atom_sites_solution_hydrogens geom
_atom_sites_solution_primary direct
_atom_sites_solution_secondary difmap
_audit_creation_method SHELXL-97
_cell_angle_alpha 90.00
_cell_angle_beta 96.4040(10)
_cell_angle_gamma 90.00
_cell_formula_units_Z 4
_cell_length_a 10.0039(8)
_cell_length_b 11.6195(9)
_cell_length_c 18.1970(14)
_cell_measurement_reflns_used 1200
_cell_measurement_temperature 293(2)
_cell_measurement_theta_max 26.06
_cell_measurement_theta_min 2.08
_cell_volume 2102.0(3)
_computing_cell_refinement 'SAINT (Bruker, 1997)'
_computing_data_collection 'SMART (Bruker, 1997)'
_computing_data_reduction SAINT
_computing_molecular_graphics 'SHELXTL (Bruker, 1997) and Diamond[6]'
_computing_publication_material 'SHELXL-97 and local programs'
_computing_structure_refinement 'SHELXL-97 (Sheldrick, 1997)[5]'
_computing_structure_solution 'SHELXS-97 (Sheldrick, 1997)[4]'
_diffrn_ambient_temperature 293(2)
_diffrn_measured_fraction_theta_full 1.000
_diffrn_measured_fraction_theta_max 1.000
_diffrn_measurement_device_type 'Bruker Apex II CCD'
_diffrn_measurement_method /W
_diffrn_radiation_monochromator graphite
_diffrn_radiation_source 'fine-focus sealed tube'
_diffrn_radiation_type MoK\a
_diffrn_radiation_wavelength 0.71073
_diffrn_reflns_av_R_equivalents 0.0370
_diffrn_reflns_av_sigmaI/netI 0.0332
_diffrn_reflns_limit_h_max 12
_diffrn_reflns_limit_h_min -12
_diffrn_reflns_limit_k_max 14
_diffrn_reflns_limit_k_min -14
_diffrn_reflns_limit_l_max 22
_diffrn_reflns_limit_l_min -22
_diffrn_reflns_number 17615
_diffrn_reflns_theta_full 26.06
_diffrn_reflns_theta_max 26.06
_diffrn_reflns_theta_min 2.08
_diffrn_standards_decay_% 0
_diffrn_standards_interval_count 0
_diffrn_standards_interval_time 0
_diffrn_standards_number 0
_exptl_absorpt_coefficient_mu 1.222
_exptl_absorpt_correction_T_max 0.703
_exptl_absorpt_correction_T_min 0.631
_exptl_absorpt_correction_type multi-scan
_exptl_absorpt_process_details 'SADABS (Bruker,1998)'
_exptl_crystal_colour colorless
_exptl_crystal_density_diffrn 1.630
_exptl_crystal_density_method 'not measured'
_exptl_crystal_description block
_exptl_crystal_F_000 1056
_exptl_crystal_size_max 0.403
_exptl_crystal_size_mid 0.321
_exptl_crystal_size_min 0.288
_refine_diff_density_max 0.508
_refine_diff_density_min -0.666
_refine_diff_density_rms 0.073
_refine_ls_extinction_method none
_refine_ls_goodness_of_fit_ref 1.046
_refine_ls_hydrogen_treatment constr
_refine_ls_matrix_type full
_refine_ls_number_parameters 307
_refine_ls_number_reflns 4166
_refine_ls_number_restraints 2
_refine_ls_restrained_S_all 1.049
_refine_ls_R_factor_all 0.0670
_refine_ls_R_factor_gt 0.0450
_refine_ls_shift/su_max 0.000
_refine_ls_shift/su_mean 0.000
_refine_ls_structure_factor_coef Fsqd
_refine_ls_weighting_details 'calc w=1/[\s^2^(Fo^2^)+(0.1000P)^2^+0.2464P] where P=(Fo^2^+2Fc^2^)/3'
_refine_ls_weighting_scheme calc
_refine_ls_wR_factor_gt 0.1404
_refine_ls_wR_factor_ref 0.1559
_reflns_number_gt 3040
_reflns_number_total 4166
_reflns_threshold_expression >2sigma(I)
_cod_data_source_file 1267-2541.cff
_cod_data_source_block aa
_cod_original_sg_symbol_Hall -P2ybc
_cod_original_sg_symbol_H-M P21/c
_cod_database_code 8102423

loop_
_symmetry_equiv_pos_as_xyz
'x, y, z'
'-x, y+1/2, -z+1/2'
'-x, -y, -z'
'x, -y-1/2, z-1/2'

loop_
_atom_site_label
_atom_site_type_symbol
_atom_site_fract_x
_atom_site_fract_y
_atom_site_fract_z
_atom_site_U_iso_or_equiv
_atom_site_adp_type
_atom_site_occupancy
_atom_site_symmetry_multiplicity
_atom_site_calc_flag
_atom_site_refinement_flags
_atom_site_disorder_assembly
_atom_site_disorder_group
Zn1 Zn 0.37547(4) 0.18045(3) 0.05438(2) 0.04532(19) Uani 1 1 d . . .
N2 N 0.4379(3) 0.0424(2) 0.12838(18) 0.0526(8) Uani 1 1 d . . .
N8 N 0.6876(3) 0.4035(3) 0.02477(18) 0.0554(8) Uani 1 1 d D . .
H8A H 0.7141 0.4548 -0.0044 0.066 Uiso 1 1 calc R . .
N7 N 0.5650(3) 0.2687(3) 0.06852(19) 0.0558(8) Uani 1 1 d . . .
N5 N 0.3706(4) 0.2694(3) -0.04856(19) 0.0615(9) Uani 1 1 d . . .
N6 N 0.4703(3) 0.3957(3) -0.11348(18) 0.0564(8) Uani 1 1 d . . .
H6A H 0.5287 0.4441 -0.1260 0.068 Uiso 1 1 calc R . .
N1 N 0.3939(3) -0.1330(3) 0.16583(18) 0.0529(8) Uani 1 1 d . . .
H1A H 0.3571 -0.1997 0.1675 0.064 Uiso 1 1 calc R . .
N4 N 0.1798(4) -0.1365(3) 0.02598(18) 0.0590(9) Uani 1 1 d . . .
H4A H 0.1688 -0.2018 0.0468 0.071 Uiso 1 1 calc R . .
N3 N 0.2545(4) 0.0383(3) 0.00717(19) 0.0641(10) Uani 1 1 d . . .
O1 O 0.2519(3) 0.2603(2) 0.11465(18) 0.0719(9) Uani 1 1 d . . .
O2 O 0.3188(3) 0.4395(2) 0.09907(15) 0.0547(7) Uani 1 1 d . . .
O4 O 0.2784(3) 0.6668(2) 0.18967(18) 0.0631(8) Uani 1 1 d . . .
O3 O 0.1261(4) 0.6587(2) 0.09248(17) 0.0692(8) Uani 1 1 d . . .
C1 C 0.2469(4) 0.3670(3) 0.1251(2) 0.0436(8) Uani 1 1 d . . .
C2 C 0.3625(4) -0.0513(3) 0.11503(19) 0.0443(8) Uani 1 1 d . . .
C3 C 0.2650(4) -0.0530(3) 0.0514(2) 0.0491(9) Uani 1 1 d . . .
C4 C 0.1441(3) 0.4048(3) 0.17558(18) 0.0421(8) Uani 1 1 d . . .
C5 C 0.5768(4) 0.3387(3) 0.0121(2) 0.0482(9) Uani 1 1 d . . .
C6 C 0.1819(4) 0.6209(3) 0.1526(2) 0.0521(10) Uani 1 1 d . . .
C7 C 0.1177(4) 0.5192(3) 0.1874(2) 0.0501(9) Uani 1 1 d . . .
C8 C 0.0763(5) 0.3235(3) 0.2119(3) 0.0676(12) Uani 1 1 d . . .
H8B H 0.0943 0.2460 0.2047 0.081 Uiso 1 1 calc R . .
C9 C 0.4760(4) 0.3375(3) -0.0503(2) 0.0472(9) Uani 1 1 d . . .
C10 C -0.0433(5) 0.4656(4) 0.2704(3) 0.0714(13) Uani 1 1 d . . .
H10A H -0.1058 0.4870 0.3021 0.086 Uiso 1 1 calc R . .
C11 C 0.5230(5) 0.0170(4) 0.1910(3) 0.0706(13) Uani 1 1 d . . .
H11A H 0.5890 0.0656 0.2136 0.085 Uiso 1 1 calc R . .
C12 C 0.4951(5) -0.0905(4) 0.2144(3) 0.0708(12) Uani 1 1 d . . .
H12A H 0.5373 -0.1279 0.2558 0.085 Uiso 1 1 calc R . .
C13 C -0.0174(5) 0.3529(4) 0.2586(3) 0.0758(14) Uani 1 1 d . . .
H13A H -0.0626 0.2960 0.2819 0.091 Uiso 1 1 calc R . .
C14 C 0.6738(5) 0.2901(4) 0.1186(3) 0.0698(12) Uani 1 1 d . . .
H14A H 0.6927 0.2533 0.1640 0.084 Uiso 1 1 calc R . .
C15 C 0.7506(5) 0.3738(4) 0.0919(3) 0.0696(12) Uani 1 1 d . . .
H15A H 0.8303 0.4043 0.1151 0.083 Uiso 1 1 calc R . .
C16 C 0.1597(7) 0.0077(5) -0.0503(3) 0.099(2) Uani 1 1 d . . .
H16A H 0.1315 0.0538 -0.0909 0.119 Uiso 1 1 calc R . .
C17 C 0.3549(5) 0.3636(5) -0.1542(3) 0.0816(15) Uani 1 1 d . . .
H17A H 0.3241 0.3901 -0.2013 0.098 Uiso 1 1 calc R . .
C18 C 0.0241(6) 0.5470(4) 0.2349(3) 0.0870(18) Uani 1 1 d . . .
H18A H 0.0063 0.6243 0.2429 0.104 Uiso 1 1 calc R . .
C19 C 0.1143(6) -0.0987(4) -0.0387(3) 0.0896(17) Uani 1 1 d . . .
H19A H 0.0499 -0.1389 -0.0694 0.107 Uiso 1 1 calc R . .
C20 C 0.2929(6) 0.2874(5) -0.1148(3) 0.0851(16) Uani 1 1 d . . .
H20A H 0.2108 0.2522 -0.1296 0.102 Uiso 1 1 calc R . .
OW1 O 0.9378(10) 0.5435(9) 0.0066(8) 0.320(8) Uani 1 1 d . . .
HW1A H 0.9161 0.5803 -0.0313 0.383 Uiso 1 1 calc RD . .
HW1B H 0.9625 0.5989 0.0399 0.383 Uiso 1 1 d RD . .

loop_
_atom_site_aniso_label
_atom_site_aniso_U_11
_atom_site_aniso_U_22
_atom_site_aniso_U_33
_atom_site_aniso_U_23
_atom_site_aniso_U_13
_atom_site_aniso_U_12
Zn1 0.0561(3) 0.0254(2) 0.0580(3) 0.00193(17) 0.0225(2) -0.00394(17)
N2 0.061(2) 0.0311(15) 0.067(2) 0.0014(14) 0.0128(16) -0.0091(14)
N8 0.058(2) 0.0453(18) 0.067(2) 0.0058(16) 0.0224(16) -0.0108(16)
N7 0.055(2) 0.0446(18) 0.070(2) 0.0153(16) 0.0204(17) 0.0013(15)
N5 0.069(2) 0.053(2) 0.066(2) -0.0018(17) 0.0203(18) -0.0196(18)
N6 0.057(2) 0.0496(19) 0.066(2) 0.0080(16) 0.0226(16) -0.0060(16)
N1 0.064(2) 0.0307(15) 0.065(2) 0.0071(15) 0.0099(16) -0.0043(15)
N4 0.082(2) 0.0323(16) 0.062(2) -0.0009(15) 0.0045(18) -0.0103(17)
N3 0.097(3) 0.0324(16) 0.062(2) 0.0059(15) 0.0045(19) -0.0066(17)
O1 0.088(2) 0.0293(14) 0.108(2) -0.0018(14) 0.0549(18) -0.0019(14)
O2 0.0607(16) 0.0382(14) 0.0700(17) 0.0008(12) 0.0288(13) -0.0052(12)
O4 0.0659(19) 0.0366(15) 0.089(2) 0.0108(14) 0.0168(16) -0.0093(13)
O3 0.095(2) 0.0477(17) 0.0671(19) 0.0075(14) 0.0180(17) -0.0146(15)
C1 0.050(2) 0.0295(17) 0.053(2) 0.0045(15) 0.0125(16) -0.0006(16)
C2 0.056(2) 0.0289(17) 0.051(2) -0.0020(15) 0.0195(17) -0.0018(16)
C3 0.067(2) 0.0286(17) 0.055(2) -0.0020(15) 0.0211(18) -0.0040(17)
C4 0.047(2) 0.0323(17) 0.0487(19) 0.0057(15) 0.0124(15) 0.0008(15)
C5 0.051(2) 0.0335(18) 0.064(2) 0.0021(16) 0.0246(18) -0.0018(16)
C6 0.066(3) 0.0289(18) 0.067(2) -0.0003(18) 0.032(2) 0.0016(18)
C7 0.055(2) 0.0341(19) 0.066(2) -0.0006(17) 0.0261(18) -0.0043(16)
C8 0.087(3) 0.034(2) 0.090(3) 0.009(2) 0.044(3) 0.000(2)
C9 0.054(2) 0.0320(18) 0.059(2) 0.0029(16) 0.0235(18) -0.0014(16)
C10 0.083(3) 0.053(3) 0.089(3) 0.005(2) 0.059(3) 0.003(2)
C11 0.078(3) 0.051(3) 0.080(3) -0.001(2) -0.002(2) -0.014(2)
C12 0.082(3) 0.056(3) 0.071(3) 0.008(2) -0.008(2) -0.009(2)
C13 0.092(3) 0.046(2) 0.100(3) 0.016(2) 0.058(3) -0.005(2)
C14 0.066(3) 0.071(3) 0.074(3) 0.022(2) 0.012(2) 0.004(2)
C15 0.064(3) 0.070(3) 0.076(3) 0.007(2) 0.010(2) -0.011(2)
C16 0.153(5) 0.054(3) 0.079(3) 0.014(2) -0.041(4) -0.013(3)
C17 0.086(4) 0.090(4) 0.068(3) 0.016(3) 0.005(3) -0.026(3)
C18 0.123(4) 0.032(2) 0.122(4) -0.003(2) 0.084(4) 0.001(2)
C19 0.126(5) 0.051(3) 0.083(3) 0.005(3) -0.027(3) -0.017(3)
C20 0.087(4) 0.095(4) 0.072(3) 0.007(3) 0.005(3) -0.041(3)
OW1 0.345(18) 0.255(16) 0.326(13) 0.013(12) -0.106(14) -0.015(10)

loop_
_atom_type_symbol
_atom_type_description
_atom_type_scat_dispersion_real
_atom_type_scat_dispersion_imag
_atom_type_scat_source
C C 0.0033 0.0016 'International Tables Vol C Tables 4.2.6.8 and 6.1.1.4'
H H 0.0000 0.0000 'International Tables Vol C Tables 4.2.6.8 and 6.1.1.4'
N N 0.0061 0.0033 'International Tables Vol C Tables 4.2.6.8 and 6.1.1.4'
O O 0.0106 0.0060 'International Tables Vol C Tables 4.2.6.8 and 6.1.1.4'
Zn Zn 0.2839 1.4301 'International Tables Vol C Tables 4.2.6.8 and 6.1.1.4'

loop_
_geom_angle_atom_site_label_1
_geom_angle_atom_site_label_2
_geom_angle_atom_site_label_3
_geom_angle
_geom_angle_site_symmetry_1
_geom_angle_site_symmetry_3
_geom_angle_publ_flag
O1 Zn1 N5 107.80(14) . . ?
O1 Zn1 N2 99.16(13) . . ?
N5 Zn1 N2 152.93(14) . . ?
O1 Zn1 N7 107.98(13) . . ?
N5 Zn1 N7 78.88(13) . . ?
N2 Zn1 N7 95.20(12) . . ?
O1 Zn1 N3 102.81(14) . . ?
N5 Zn1 N3 93.68(13) . . ?
N2 Zn1 N3 77.84(12) . . ?
N7 Zn1 N3 149.15(14) . . ?
C2 N2 C11 105.1(3) . . ?
C2 N2 Zn1 112.2(2) . . ?
C11 N2 Zn1 142.3(3) . . ?
C5 N8 C15 107.8(3) . . ?
C5 N8 H8A 126.1 . . ?
C15 N8 H8A 126.1 . . ?
C5 N7 C14 105.8(3) . . ?
C5 N7 Zn1 110.8(3) . . ?
C14 N7 Zn1 142.8(3) . . ?
C9 N5 C20 105.3(4) . . ?
C9 N5 Zn1 111.7(3) . . ?
C20 N5 Zn1 142.9(3) . . ?
C9 N6 C17 106.6(3) . . ?
C9 N6 H6A 126.7 . . ?
C17 N6 H6A 126.7 . . ?
C2 N1 C12 106.9(3) . . ?
C2 N1 H1A 126.5 . . ?
C12 N1 H1A 126.5 . . ?
C3 N4 C19 107.0(4) . . ?
C3 N4 H4A 126.5 . . ?
C19 N4 H4A 126.5 . . ?
C3 N3 C16 104.8(4) . . ?
C3 N3 Zn1 111.4(3) . . ?
C16 N3 Zn1 143.5(3) . . ?
C1 O1 Zn1 125.8(2) . . ?
O2 C1 O1 125.5(3) . . ?
O2 C1 C4 119.8(3) . . ?
O1 C1 C4 114.7(3) . . ?
N2 C2 N1 111.7(3) . . ?
N2 C2 C3 118.7(3) . . ?
N1 C2 C3 129.6(3) . . ?
N3 C3 N4 111.4(3) . . ?
N3 C3 C2 118.8(3) . . ?
N4 C3 C2 129.8(3) . . ?
C8 C4 C7 118.3(3) . . ?
C8 C4 C1 119.7(3) . . ?
C7 C4 C1 121.9(3) . . ?
N7 C5 N8 110.8(4) . . ?
N7 C5 C9 119.5(3) . . ?
N8 C5 C9 129.7(3) . . ?
O4 C6 O3 124.9(3) . . ?
O4 C6 C7 116.7(4) . . ?
O3 C6 C7 118.1(4) . . ?
C4 C7 C18 118.6(3) . . ?
C4 C7 C6 126.1(3) . . ?
C18 C7 C6 115.3(3) . . ?
C4 C8 C13 122.2(4) . . ?
C4 C8 H8B 118.9 . . ?
C13 C8 H8B 118.9 . . ?
N5 C9 N6 111.6(4) . . ?
N5 C9 C5 118.7(3) . . ?
N6 C9 C5 129.7(3) . . ?
C13 C10 C18 118.7(4) . . ?
C13 C10 H10A 120.6 . . ?
C18 C10 H10A 120.6 . . ?
C12 C11 N2 109.1(4) . . ?
C12 C11 H11A 125.4 . . ?
N2 C11 H11A 125.4 . . ?
C11 C12 N1 107.1(4) . . ?
C11 C12 H12A 126.4 . . ?
N1 C12 H12A 126.4 . . ?
C10 C13 C8 119.5(4) . . ?
C10 C13 H13A 120.2 . . ?
C8 C13 H13A 120.2 . . ?
N7 C14 C15 109.4(4) . . ?
N7 C14 H14A 125.3 . . ?
C15 C14 H14A 125.3 . . ?
N8 C15 C14 106.2(4) . . ?
N8 C15 H15A 126.9 . . ?
C14 C15 H15A 126.9 . . ?
C19 C16 N3 109.6(4) . . ?
C19 C16 H16A 125.2 . . ?
N3 C16 H16A 125.2 . . ?
C20 C17 N6 107.9(4) . . ?
C20 C17 H17A 126.0 . . ?
N6 C17 H17A 126.0 . . ?
C10 C18 C7 122.6(4) . . ?
C10 C18 H18A 118.7 . . ?
C7 C18 H18A 118.7 . . ?
C16 C19 N4 107.2(4) . . ?
C16 C19 H19A 126.4 . . ?
N4 C19 H19A 126.4 . . ?
C17 C20 N5 108.7(4) . . ?
C17 C20 H20A 125.7 . . ?
N5 C20 H20A 125.7 . . ?
OW1 OW1 HW1A 109.5 3_765 . ?
OW1 OW1 HW1B 112.5 3_765 . ?
HW1A OW1 HW1B 102.7 . . ?

loop_
_geom_bond_atom_site_label_1
_geom_bond_atom_site_label_2
_geom_bond_distance
_geom_bond_site_symmetry_2
_geom_bond_publ_flag
Zn1 O1 1.973(3) . ?
Zn1 N5 2.136(4) . ?
Zn1 N2 2.142(3) . ?
Zn1 N7 2.145(3) . ?
Zn1 N3 2.168(3) . ?
N2 C2 1.332(4) . ?
N2 C11 1.375(5) . ?
N8 C5 1.338(5) . ?
N8 C15 1.356(5) . ?
N8 H8A 0.8600 . ?
N7 C5 1.326(5) . ?
N7 C14 1.363(6) . ?
N5 C9 1.321(5) . ?
N5 C20 1.375(6) . ?
N6 C9 1.330(5) . ?
N6 C17 1.353(6) . ?
N6 H6A 0.8600 . ?
N1 C2 1.338(4) . ?
N1 C12 1.360(5) . ?
N1 H1A 0.8600 . ?
N4 C3 1.340(5) . ?
N4 C19 1.356(5) . ?
N4 H4A 0.8600 . ?
N3 C3 1.329(5) . ?
N3 C16 1.378(6) . ?
O1 C1 1.257(5) . ?
O2 C1 1.235(4) . ?
O4 C6 1.236(5) . ?
O3 C6 1.250(5) . ?
C1 C4 1.519(5) . ?
C2 C3 1.428(5) . ?
C4 C8 1.376(5) . ?
C4 C7 1.377(5) . ?
C5 C9 1.431(6) . ?
C6 C7 1.517(5) . ?
C7 C18 1.380(6) . ?
C8 C13 1.377(6) . ?
C8 H8B 0.9300 . ?
C10 C13 1.356(6) . ?
C10 C18 1.367(6) . ?
C10 H10A 0.9300 . ?
C11 C12 1.358(6) . ?
C11 H11A 0.9300 . ?
C12 H12A 0.9300 . ?
C13 H13A 0.9300 . ?
C14 C15 1.362(6) . ?
C14 H14A 0.9300 . ?
C15 H15A 0.9300 . ?
C16 C19 1.342(7) . ?
C16 H16A 0.9300 . ?
C17 C20 1.336(7) . ?
C17 H17A 0.9300 . ?
C18 H18A 0.9300 . ?
C19 H19A 0.9300 . ?
C20 H20A 0.9300 . ?
OW1 OW1 1.64(2) 3_765 ?
OW1 HW1A 0.8200 . ?
OW1 HW1B 0.9000 . ?

loop_
_geom_hbond_atom_site_label_D
_geom_hbond_atom_site_label_H
_geom_hbond_atom_site_label_A
_geom_hbond_distance_DH
_geom_hbond_distance_HA
_geom_hbond_distance_DA
_geom_hbond_angle_DHA
_geom_hbond_site_symmetry_A
N8 H8A O2 0.86 2.11 2.894(4) 151.3 3_665
N8 H8A OW1 0.86 2.45 3.034(12) 125.6 .
N6 H6A O2 0.86 2.06 2.840(4) 151.0 3_665
N1 H1A O4 0.86 1.81 2.655(4) 168.8 1_545
N4 H4A O3 0.86 1.89 2.750(4) 174.2 1_545
OW1 HW1A O2 0.82 2.54 3.037(10) 120.4 3_665
OW1 HW1B O3 0.90 1.93 2.670(12) 138.2 1_655

loop_
_geom_torsion_atom_site_label_1
_geom_torsion_atom_site_label_2
_geom_torsion_atom_site_label_3
_geom_torsion_atom_site_label_4
_geom_torsion
_geom_torsion_site_symmetry_1
_geom_torsion_site_symmetry_2
_geom_torsion_site_symmetry_3
_geom_torsion_site_symmetry_4
_geom_torsion_publ_flag
O1 Zn1 N2 C2 93.0(3) . . . . ?
N5 Zn1 N2 C2 -82.1(4) . . . . ?
N7 Zn1 N2 C2 -157.8(3) . . . . ?
N3 Zn1 N2 C2 -8.2(3) . . . . ?
O1 Zn1 N2 C11 -78.8(5) . . . . ?
N5 Zn1 N2 C11 106.1(5) . . . . ?
N7 Zn1 N2 C11 30.4(5) . . . . ?
N3 Zn1 N2 C11 180.0(5) . . . . ?
O1 Zn1 N7 C5 -99.6(3) . . . . ?
N5 Zn1 N7 C5 5.7(3) . . . . ?
N2 Zn1 N7 C5 159.0(3) . . . . ?
N3 Zn1 N7 C5 84.1(3) . . . . ?
O1 Zn1 N7 C14 69.6(5) . . . . ?
N5 Zn1 N7 C14 174.9(5) . . . . ?
N2 Zn1 N7 C14 -31.8(5) . . . . ?
N3 Zn1 N7 C14 -106.7(5) . . . . ?
O1 Zn1 N5 C9 101.0(3) . . . . ?
N2 Zn1 N5 C9 -84.0(4) . . . . ?
N7 Zn1 N5 C9 -4.5(3) . . . . ?
N3 Zn1 N5 C9 -154.3(3) . . . . ?
O1 Zn1 N5 C20 -74.3(6) . . . . ?
N2 Zn1 N5 C20 100.7(6) . . . . ?
N7 Zn1 N5 C20 -179.8(6) . . . . ?
N3 Zn1 N5 C20 30.5(6) . . . . ?
O1 Zn1 N3 C3 -88.1(3) . . . . ?
N5 Zn1 N3 C3 162.7(3) . . . . ?
N2 Zn1 N3 C3 8.7(3) . . . . ?
N7 Zn1 N3 C3 88.3(4) . . . . ?
O1 Zn1 N3 C16 84.5(7) . . . . ?
N5 Zn1 N3 C16 -24.7(7) . . . . ?
N2 Zn1 N3 C16 -178.8(7) . . . . ?
N7 Zn1 N3 C16 -99.1(7) . . . . ?
N5 Zn1 O1 C1 -47.4(4) . . . . ?
N2 Zn1 O1 C1 134.9(3) . . . . ?
N7 Zn1 O1 C1 36.3(4) . . . . ?
N3 Zn1 O1 C1 -145.6(3) . . . . ?
Zn1 O1 C1 O2 0.1(6) . . . . ?
Zn1 O1 C1 C4 -178.6(3) . . . . ?
C11 N2 C2 N1 0.8(4) . . . . ?
Zn1 N2 C2 N1 -174.0(2) . . . . ?
C11 N2 C2 C3 -178.3(4) . . . . ?
Zn1 N2 C2 C3 6.8(4) . . . . ?
C12 N1 C2 N2 -0.3(5) . . . . ?
C12 N1 C2 C3 178.7(4) . . . . ?
C16 N3 C3 N4 -1.9(6) . . . . ?
Zn1 N3 C3 N4 173.6(3) . . . . ?
C16 N3 C3 C2 176.4(4) . . . . ?
Zn1 N3 C3 C2 -8.2(5) . . . . ?
C19 N4 C3 N3 1.9(5) . . . . ?
C19 N4 C3 C2 -176.1(4) . . . . ?
N2 C2 C3 N3 1.0(5) . . . . ?
N1 C2 C3 N3 -177.9(4) . . . . ?
N2 C2 C3 N4 178.9(4) . . . . ?
N1 C2 C3 N4 0.0(7) . . . . ?
O2 C1 C4 C8 -171.8(4) . . . . ?
O1 C1 C4 C8 6.9(5) . . . . ?
O2 C1 C4 C7 7.1(6) . . . . ?
O1 C1 C4 C7 -174.2(4) . . . . ?
C14 N7 C5 N8 -0.4(5) . . . . ?
Zn1 N7 C5 N8 172.8(2) . . . . ?
C14 N7 C5 C9 -179.5(4) . . . . ?
Zn1 N7 C5 C9 -6.3(4) . . . . ?
C15 N8 C5 N7 0.4(5) . . . . ?
C15 N8 C5 C9 179.4(4) . . . . ?
C8 C4 C7 C18 -0.3(7) . . . . ?
C1 C4 C7 C18 -179.2(4) . . . . ?
C8 C4 C7 C6 -179.9(4) . . . . ?
C1 C4 C7 C6 1.2(6) . . . . ?
O4 C6 C7 C4 -96.8(5) . . . . ?
O3 C6 C7 C4 89.9(5) . . . . ?
O4 C6 C7 C18 83.5(5) . . . . ?
O3 C6 C7 C18 -89.7(5) . . . . ?
C7 C4 C8 C13 0.8(7) . . . . ?
C1 C4 C8 C13 179.7(5) . . . . ?
C20 N5 C9 N6 -0.9(5) . . . . ?
Zn1 N5 C9 N6 -177.9(2) . . . . ?
C20 N5 C9 C5 179.8(4) . . . . ?
Zn1 N5 C9 C5 2.7(4) . . . . ?
C17 N6 C9 N5 0.4(5) . . . . ?
C17 N6 C9 C5 179.7(4) . . . . ?
N7 C5 C9 N5 2.6(5) . . . . ?
N8 C5 C9 N5 -176.4(4) . . . . ?
N7 C5 C9 N6 -176.7(4) . . . . ?
N8 C5 C9 N6 4.4(7) . . . . ?
C2 N2 C11 C12 -1.0(5) . . . . ?
Zn1 N2 C11 C12 171.1(4) . . . . ?
N2 C11 C12 N1 0.9(6) . . . . ?
C2 N1 C12 C11 -0.4(5) . . . . ?
C18 C10 C13 C8 0.5(9) . . . . ?
C4 C8 C13 C10 -0.9(9) . . . . ?
C5 N7 C14 C15 0.2(5) . . . . ?
Zn1 N7 C14 C15 -169.3(4) . . . . ?
C5 N8 C15 C14 -0.3(5) . . . . ?
N7 C14 C15 N8 0.0(6) . . . . ?
C3 N3 C16 C19 1.2(7) . . . . ?
Zn1 N3 C16 C19 -171.7(5) . . . . ?
C9 N6 C17 C20 0.2(6) . . . . ?
C13 C10 C18 C7 0.0(9) . . . . ?
C4 C7 C18 C10 0.0(8) . . . . ?
C6 C7 C18 C10 179.6(5) . . . . ?
N3 C16 C19 N4 0.0(8) . . . . ?
C3 N4 C19 C16 -1.1(7) . . . . ?
N6 C17 C20 N5 -0.8(7) . . . . ?
C9 N5 C20 C17 1.0(6) . . . . ?
Zn1 N5 C20 C17 176.5(4) . . . . ?
